data_4307123
loop_
_publ_author_name
'Li-Zhi Zhang'
'Wen Gu'
'Bing Li'
'Xin Liu'
'Dai-Zheng Liao'

_publ_section_title
;
{[Nd4(ox)4(NO3)2(OH)2(H2O)2].5H2O}n: A Porous 3D Lanthanide-Based
Coordination Polymer with a Special Luminescent Property
;
_journal_name_full 'Inorganic Chemistry'
_journal_page_first 622
_journal_page_last 624
_journal_paper_doi 10.1021/ic061635n
_journal_volume 46
_journal_year 2007
_chemical_formula_sum 'C8 H16 N2 Nd4 O31'
_chemical_formula_weight 1213.19
_chemical_name_systematic
; 
 ? 
;
_space_group_IT_number 2
_symmetry_cell_setting triclinic
_symmetry_space_group_name_Hall '-P 1'
_symmetry_space_group_name_H-M 'P -1'
_atom_sites_solution_hydrogens geom
_atom_sites_solution_primary direct
_atom_sites_solution_secondary difmap
_audit_creation_method SHELXL-97
_cell_angle_alpha 105.314(2)
_cell_angle_beta 90.439(2)
_cell_angle_gamma 105.081(2)
_cell_formula_units_Z 1
_cell_length_a 6.2672(10)
_cell_length_b 8.6204(14)
_cell_length_c 12.936(2)
_cell_measurement_reflns_used 2200
_cell_measurement_temperature 294(2)
_cell_measurement_theta_max 26.36
_cell_measurement_theta_min 2.55
_cell_volume 648.65(18)
_computing_cell_refinement 'Bruker SMART'
_computing_data_collection 'Bruker SMART'
_computing_data_reduction 'Bruker SAINT'
_computing_molecular_graphics 'Bruker SHELXTL'
_computing_publication_material 'Bruker SHELXTL'
_computing_structure_refinement 'SHELXL-97 (Sheldrick, 1997)'
_computing_structure_solution 'SHELXS-97 (Sheldrick, 1990)'
_diffrn_ambient_temperature 294(2)
_diffrn_measured_fraction_theta_full 0.992
_diffrn_measured_fraction_theta_max 0.992
_diffrn_measurement_device_type 'CCD area detector'
_diffrn_measurement_method 'phi and omega scans'
_diffrn_radiation_monochromator graphite
_diffrn_radiation_source 'fine-focus sealed tube'
_diffrn_radiation_type MoK\a
_diffrn_radiation_wavelength 0.71073
_diffrn_reflns_av_R_equivalents 0.0225
_diffrn_reflns_av_sigmaI/netI 0.0436
_diffrn_reflns_limit_h_max 7
_diffrn_reflns_limit_h_min -6
_diffrn_reflns_limit_k_max 10
_diffrn_reflns_limit_k_min -9
_diffrn_reflns_limit_l_max 15
_diffrn_reflns_limit_l_min -10
_diffrn_reflns_number 3324
_diffrn_reflns_theta_full 25.01
_diffrn_reflns_theta_max 25.01
_diffrn_reflns_theta_min 2.55
_exptl_absorpt_coefficient_mu 8.009
_exptl_absorpt_correction_T_max 1.000000
_exptl_absorpt_correction_T_min 0.743978
_exptl_absorpt_correction_type multi-scan
_exptl_absorpt_process_details SADABS
_exptl_crystal_colour PINK
_exptl_crystal_density_diffrn 3.106
_exptl_crystal_density_meas ?
_exptl_crystal_density_method 'not measured'
_exptl_crystal_description RHOMBOHEDRAL
_exptl_crystal_F_000 566
_exptl_crystal_size_max 0.22
_exptl_crystal_size_mid 0.12
_exptl_crystal_size_min 0.10
_refine_diff_density_max 1.676
_refine_diff_density_min -1.432
_refine_diff_density_rms 0.193
_refine_ls_extinction_method none
_refine_ls_goodness_of_fit_ref 1.032
_refine_ls_hydrogen_treatment constr
_refine_ls_matrix_type full
_refine_ls_number_parameters 217
_refine_ls_number_reflns 2268
_refine_ls_number_restraints 4
_refine_ls_restrained_S_all 1.031
_refine_ls_R_factor_all 0.0352
_refine_ls_R_factor_gt 0.0276
_refine_ls_shift/su_max 0.005
_refine_ls_shift/su_mean 0.001
_refine_ls_structure_factor_coef Fsqd
_refine_ls_weighting_details 'calc w=1/[\s^2^(Fo^2^)+(0.0360P)^2^+0.0000P] where P=(Fo^2^+2Fc^2^)/3'
_refine_ls_weighting_scheme calc
_refine_ls_wR_factor_gt 0.0659
_refine_ls_wR_factor_ref 0.0693
_reflns_number_gt 1905
_reflns_number_total 2268
_reflns_threshold_expression >2sigma(I)
_cod_data_source_file ic061635nsi20070101_055518.cif
_cod_data_source_block 060410b
_cod_depositor_comments
;
The following automatic conversions were performed:
'_symmetry_cell_setting' value 'Triclinic' changed to 'triclinic'
according to '/home/saulius/struct/CIF-dictionaries/cif_core.dic'
dictionary named 'cif_core.dic' version 2.4.1 from
2010-06-29.

'_exptl_absorpt_correction_type' value 'MULTI-SCAN' changed
to 'multi-scan' according to
'/home/saulius/struct/CIF-dictionaries/cif_core.dic' dictionary named
'cif_core.dic' version 2.4.1 from
2010-06-29.

'_refine_ls_hydrogen_treatment' value 'CONSTR' changed to
'constr' according to '/home/saulius/struct/CIF-dictionaries/cif_core.dic'
dictionary named 'cif_core.dic' version 2.4.1 from 2010-06-29.

Automatic conversion script
Id: cif_fix_enum 1527 2010-12-29 10:47:43Z saulius 

The following automatic conversions were performed:

'_exptl_crystal_density_meas' value 'NONE' was changed to '?' - the
value is perceived as not measured.

Automatic conversion script
Id: cif_fix_values 3008 2015-01-20 13:52:24Z robertas 
;
_cod_database_code 4307123

loop_
_symmetry_equiv_pos_as_xyz
'x, y, z'
'-x, -y, -z'

loop_
_atom_site_label
_atom_site_type_symbol
_atom_site_fract_x
_atom_site_fract_y
_atom_site_fract_z
_atom_site_U_iso_or_equiv
_atom_site_adp_type
_atom_site_occupancy
_atom_site_symmetry_multiplicity
_atom_site_calc_flag
_atom_site_refinement_flags
_atom_site_disorder_assembly
_atom_site_disorder_group
Nd1 Nd 0.19087(5) 0.33354(4) 0.92510(2) 0.01022(12) Uani 1 1 d . . .
Nd2 Nd 0.44244(5) -0.02780(4) 0.74238(2) 0.01177(12) Uani 1 1 d . . .
O1 O 0.1726(7) 0.0288(6) 0.8965(3) 0.0154(10) Uani 1 1 d . . .
O2 O 0.0209(8) -0.2039(6) 0.9446(3) 0.0170(10) Uani 1 1 d . . .
O3 O 0.5583(8) -0.1563(6) 0.8745(4) 0.0193(11) Uani 1 1 d . . .
O4 O 0.4954(7) -0.3841(6) 0.9342(3) 0.0151(10) Uani 1 1 d . . .
O5 O 0.2347(8) -0.3142(6) 0.7179(3) 0.0208(11) Uani 1 1 d . . .
O6 O 0.1641(8) -0.5402(6) 0.7779(4) 0.0218(11) Uani 1 1 d . . .
O7 O 0.6416(9) 0.1303(7) 0.6205(4) 0.0409(16) Uani 1 1 d . . .
O8 O 0.6837(9) 0.1507(7) 0.4522(4) 0.0346(14) Uani 1 1 d . . .
O9 O -0.2006(7) 0.1682(5) 0.8377(3) 0.0173(10) Uani 1 1 d . . .
O10 O -0.1604(7) 0.4331(6) 0.9247(4) 0.0174(10) Uani 1 1 d . . .
O11 O -0.4900(7) 0.2678(6) 0.8395(4) 0.0167(10) Uani 1 1 d . . .
N1 N -0.2843(11) 0.2925(8) 0.8686(5) 0.0297(15) Uani 1 1 d . . .
O12 O 0.1413(8) 0.1021(7) 0.7052(4) 0.0286(12) Uani 1 1 d D . .
H12A H 0.0197 0.0305 0.7047 0.034 Uiso 1 1 d RD . .
O13 O 0.7303(8) -0.1699(7) 0.6626(4) 0.0325(13) Uani 1 1 d D . .
H13A H 0.7564 -0.1844 0.5969 0.039 Uiso 1 1 d RD . .
H13B H 0.6859 -0.2571 0.6842 0.039 Uiso 1 1 d RD . .
C1 C 0.0553(11) -0.0519(8) 0.9544(5) 0.0144(14) Uani 1 1 d . . .
C2 C 0.4574(11) -0.3021(8) 0.8716(5) 0.0148(14) Uani 1 1 d . . .
C3 C 0.2688(11) -0.3947(8) 0.7817(5) 0.0153(14) Uani 1 1 d . . .
C4 C 0.5946(12) 0.0816(10) 0.5213(6) 0.0289(18) Uani 1 1 d . . .
O14 O 0.7219(11) 0.5202(9) 0.6922(6) 0.063(2) Uani 1 1 d . . .
O15 O 0.029(2) 0.4587(15) 0.5112(10) 0.042(3) Uani 0.50 1 d P . .
O16 O 0.149(2) 0.2623(16) 0.5444(9) 0.037(3) Uani 0.50 1 d P A 1
O16' O 0.312(2) 0.2895(15) 0.5626(8) 0.033(3) Uani 0.50 1 d P B 2

loop_
_atom_site_aniso_label
_atom_site_aniso_U_11
_atom_site_aniso_U_22
_atom_site_aniso_U_33
_atom_site_aniso_U_23
_atom_site_aniso_U_13
_atom_site_aniso_U_12
Nd1 0.0107(2) 0.0085(2) 0.0133(2) 0.00407(15) 0.00241(14) 0.00455(15)
Nd2 0.0151(2) 0.0106(2) 0.0099(2) 0.00300(14) 0.00200(14) 0.00372(15)
O1 0.020(3) 0.014(3) 0.013(2) 0.0054(19) 0.0058(19) 0.005(2)
O2 0.024(3) 0.011(3) 0.020(2) 0.007(2) 0.009(2) 0.007(2)
O3 0.019(3) 0.016(3) 0.022(3) 0.007(2) -0.007(2) 0.004(2)
O4 0.017(2) 0.013(2) 0.017(2) 0.0059(19) 0.0001(19) 0.0062(19)
O5 0.028(3) 0.017(3) 0.015(2) 0.007(2) -0.005(2) 0.000(2)
O6 0.028(3) 0.014(3) 0.021(3) 0.010(2) -0.003(2) -0.004(2)
O7 0.047(4) 0.047(4) 0.009(3) 0.008(2) 0.000(2) -0.023(3)
O8 0.043(3) 0.037(4) 0.012(2) 0.009(2) 0.002(2) -0.011(3)
O9 0.023(3) 0.008(2) 0.022(3) -0.0011(19) 0.000(2) 0.012(2)
O10 0.012(2) 0.009(3) 0.024(3) -0.005(2) -0.003(2) 0.0010(19)
O11 0.005(2) 0.016(3) 0.025(3) -0.002(2) -0.0020(19) 0.0035(19)
N1 0.038(4) 0.025(4) 0.026(3) 0.012(3) 0.005(3) 0.004(3)
O12 0.019(3) 0.035(3) 0.036(3) 0.016(3) 0.001(2) 0.008(2)
O13 0.034(3) 0.031(3) 0.029(3) 0.003(2) 0.014(2) 0.009(3)
C1 0.018(4) 0.015(4) 0.010(3) 0.002(3) 0.002(3) 0.006(3)
C2 0.016(4) 0.013(4) 0.017(3) 0.004(3) 0.007(3) 0.007(3)
C3 0.020(4) 0.013(4) 0.014(3) 0.003(3) 0.005(3) 0.006(3)
C4 0.032(5) 0.028(5) 0.021(4) 0.012(3) 0.004(3) -0.006(4)
O14 0.039(4) 0.043(4) 0.111(6) 0.027(4) 0.007(4) 0.013(3)
O15 0.054(8) 0.020(8) 0.042(7) 0.003(6) 0.003(6) -0.001(6)
O16 0.033(7) 0.052(9) 0.029(6) 0.012(6) 0.003(6) 0.016(6)
O16' 0.045(8) 0.041(8) 0.016(5) 0.001(5) 0.014(5) 0.025(6)

loop_
_atom_type_symbol
_atom_type_description
_atom_type_scat_dispersion_real
_atom_type_scat_dispersion_imag
_atom_type_scat_source
C C 0.0033 0.0016 'International Tables Vol C Tables 4.2.6.8 and 6.1.1.4'
H H 0.0000 0.0000 'International Tables Vol C Tables 4.2.6.8 and 6.1.1.4'
N N 0.0061 0.0033 'International Tables Vol C Tables 4.2.6.8 and 6.1.1.4'
O O 0.0106 0.0060 'International Tables Vol C Tables 4.2.6.8 and 6.1.1.4'
Nd Nd -0.1943 3.0179 'International Tables Vol C Tables 4.2.6.8 and 6.1.1.4'

loop_
_geom_angle_atom_site_label_1
_geom_angle_atom_site_label_2
_geom_angle_atom_site_label_3
_geom_angle
_geom_angle_site_symmetry_1
_geom_angle_site_symmetry_3
_geom_angle_publ_flag
O11 Nd1 O6 83.93(16) 1_655 1_565 ?
O11 Nd1 O10 131.23(15) 1_655 2_567 ?
O6 Nd1 O10 98.45(16) 1_565 2_567 ?
O11 Nd1 O2 127.24(15) 1_655 2_557 ?
O6 Nd1 O2 144.53(16) 1_565 2_557 ?
O10 Nd1 O2 74.48(15) 2_567 2_557 ?
O11 Nd1 O1 68.88(14) 1_655 . ?
O6 Nd1 O1 123.63(15) 1_565 . ?
O10 Nd1 O1 136.76(14) 2_567 . ?
O2 Nd1 O1 65.58(14) 2_557 . ?
O11 Nd1 O4 69.79(14) 1_655 2_657 ?
O6 Nd1 O4 131.53(15) 1_565 2_657 ?
O10 Nd1 O4 73.06(14) 2_567 2_657 ?
O2 Nd1 O4 80.55(14) 2_557 2_657 ?
O1 Nd1 O4 84.41(14) . 2_657 ?
O11 Nd1 O10 151.11(15) 1_655 . ?
O6 Nd1 O10 67.82(15) 1_565 . ?
O10 Nd1 O10 62.20(17) 2_567 . ?
O2 Nd1 O10 78.57(15) 2_557 . ?
O1 Nd1 O10 121.74(14) . . ?
O4 Nd1 O10 134.16(14) 2_657 . ?
O11 Nd1 O9 119.46(14) 1_655 . ?
O6 Nd1 O9 78.90(14) 1_565 . ?
O10 Nd1 O9 108.65(14) 2_567 . ?
O2 Nd1 O9 71.09(14) 2_557 . ?
O1 Nd1 O9 73.97(14) . . ?
O4 Nd1 O9 149.50(13) 2_657 . ?
O10 Nd1 O9 50.98(14) . . ?
O11 Nd1 O4 71.15(14) 1_655 1_565 ?
O6 Nd1 O4 63.59(14) 1_565 1_565 ?
O10 Nd1 O4 66.91(14) 2_567 1_565 ?
O2 Nd1 O4 136.31(14) 2_557 1_565 ?
O1 Nd1 O4 137.81(13) . 1_565 ?
O4 Nd1 O4 69.51(15) 2_657 1_565 ?
O10 Nd1 O4 99.90(14) . 1_565 ?
O9 Nd1 O4 140.23(13) . 1_565 ?
O11 Nd1 Nd2 33.62(11) 1_655 . ?
O6 Nd1 Nd2 93.47(12) 1_565 . ?
O10 Nd1 Nd2 159.39(10) 2_567 . ?
O2 Nd1 Nd2 104.82(10) 2_557 . ?
O1 Nd1 Nd2 39.47(9) . . ?
O4 Nd1 Nd2 86.45(10) 2_657 . ?
O10 Nd1 Nd2 138.34(10) . . ?
O9 Nd1 Nd2 90.06(9) . . ?
O4 Nd1 Nd2 104.28(9) 1_565 . ?
O5 Nd2 O11 149.16(15) . 1_655 ?
O5 Nd2 O3 66.37(15) . . ?
O11 Nd2 O3 104.63(15) 1_655 . ?
O5 Nd2 O7 133.92(16) . . ?
O11 Nd2 O7 74.31(17) 1_655 . ?
O3 Nd2 O7 134.30(18) . . ?
O5 Nd2 O8 72.35(15) . 2_656 ?
O11 Nd2 O8 124.95(17) 1_655 2_656 ?
O3 Nd2 O8 130.21(17) . 2_656 ?
O7 Nd2 O8 64.76(16) . 2_656 ?
O5 Nd2 O9 138.29(14) . 1_655 ?
O11 Nd2 O9 52.68(13) 1_655 1_655 ?
O3 Nd2 O9 73.53(14) . 1_655 ?
O7 Nd2 O9 70.46(16) . 1_655 ?
O8 Nd2 O9 132.07(15) 2_656 1_655 ?
O5 Nd2 O13 80.84(17) . . ?
O11 Nd2 O13 126.09(15) 1_655 . ?
O3 Nd2 O13 72.28(16) . . ?
O7 Nd2 O13 72.7(2) . . ?
O8 Nd2 O13 74.85(18) 2_656 . ?
O9 Nd2 O13 76.47(15) 1_655 . ?
O5 Nd2 O12 101.51(17) . . ?
O11 Nd2 O12 65.71(16) 1_655 . ?
O3 Nd2 O12 140.34(15) . . ?
O7 Nd2 O12 82.20(19) . . ?
O8 Nd2 O12 73.45(19) 2_656 . ?
O9 Nd2 O12 116.90(16) 1_655 . ?
O13 Nd2 O12 145.71(16) . . ?
O5 Nd2 O1 82.81(15) . . ?
O11 Nd2 O1 66.35(14) 1_655 . ?
O3 Nd2 O1 77.35(14) . . ?
O7 Nd2 O1 135.46(18) . . ?
O8 Nd2 O1 124.04(16) 2_656 . ?
O9 Nd2 O1 99.60(14) 1_655 . ?
O13 Nd2 O1 149.25(15) . . ?
O12 Nd2 O1 63.42(14) . . ?
O5 Nd2 N1 153.31(15) . 1_655 ?
O11 Nd2 N1 26.30(16) 1_655 1_655 ?
O3 Nd2 N1 88.81(16) . 1_655 ?
O7 Nd2 N1 70.56(17) . 1_655 ?
O8 Nd2 N1 134.18(16) 2_656 1_655 ?
O9 Nd2 N1 26.38(15) 1_655 1_655 ?
O13 Nd2 N1 101.55(18) . 1_655 ?
O12 Nd2 N1 91.34(18) . 1_655 ?
O1 Nd2 N1 82.24(16) . 1_655 ?
O5 Nd2 Nd1 117.54(11) . . ?
O11 Nd2 Nd1 33.14(10) 1_655 . ?
O3 Nd2 Nd1 103.31(11) . . ?
O7 Nd2 Nd1 98.54(15) . . ?
O8 Nd2 Nd1 120.13(14) 2_656 . ?
O9 Nd2 Nd1 81.88(9) 1_655 . ?
O13 Nd2 Nd1 158.28(12) . . ?
O12 Nd2 Nd1 46.83(12) . . ?
O1 Nd2 Nd1 37.24(10) . . ?
N1 Nd2 Nd1 56.78(13) 1_655 . ?
C1 O1 Nd1 119.2(4) . . ?
C1 O1 Nd2 137.4(4) . . ?
Nd1 O1 Nd2 103.29(14) . . ?
C1 O2 Nd1 120.7(4) . 2_557 ?
C2 O3 Nd2 119.1(4) . . ?
C2 O4 Nd1 133.2(4) . 2_657 ?
C2 O4 Nd1 116.3(4) . 1_545 ?
Nd1 O4 Nd1 110.49(15) 2_657 1_545 ?
C3 O5 Nd2 121.0(4) . . ?
C3 O6 Nd1 122.9(4) . 1_545 ?
C4 O7 Nd2 121.5(4) . . ?
C4 O8 Nd2 120.8(5) . 2_656 ?
N1 O9 Nd2 93.7(4) . 1_455 ?
N1 O9 Nd1 94.7(4) . . ?
Nd2 O9 Nd1 171.60(19) 1_455 . ?
N1 O10 Nd1 138.2(4) . 2_567 ?
N1 O10 Nd1 95.3(4) . . ?
Nd1 O10 Nd1 117.80(17) 2_567 . ?
N1 O11 Nd1 136.2(4) . 1_455 ?
N1 O11 Nd2 96.3(4) . 1_455 ?
Nd1 O11 Nd2 113.23(17) 1_455 1_455 ?
O10 N1 O9 119.0(6) . . ?
O10 N1 O11 123.6(6) . . ?
O9 N1 O11 117.3(6) . . ?
O10 N1 Nd2 178.9(5) . 1_455 ?
O9 N1 Nd2 59.9(3) . 1_455 ?
O11 N1 Nd2 57.4(3) . 1_455 ?
Nd2 O12 H12A 106.0 . . ?
Nd2 O13 H13A 122.2 . . ?
Nd2 O13 H13B 97.4 . . ?
H13A O13 H13B 116.9 . . ?
O2 C1 O1 125.9(6) . . ?
O2 C1 C1 118.2(7) . 2_557 ?
O1 C1 C1 115.9(7) . 2_557 ?
O3 C2 O4 126.5(6) . . ?
O3 C2 C3 117.2(5) . . ?
O4 C2 C3 116.2(6) . . ?
O6 C3 O5 125.5(6) . . ?
O6 C3 C2 118.3(6) . . ?
O5 C3 C2 116.2(6) . . ?
O7 C4 O8 127.1(7) . . ?
O7 C4 C4 116.4(7) . 2_656 ?
O8 C4 C4 116.5(8) . 2_656 ?

loop_
_geom_bond_atom_site_label_1
_geom_bond_atom_site_label_2
_geom_bond_distance
_geom_bond_site_symmetry_2
_geom_bond_publ_flag
Nd1 O11 2.417(4) 1_655 ?
Nd1 O6 2.454(4) 1_565 ?
Nd1 O10 2.449(4) 2_567 ?
Nd1 O2 2.471(4) 2_557 ?
Nd1 O1 2.526(5) . ?
Nd1 O4 2.540(4) 2_657 ?
Nd1 O10 2.563(4) . ?
Nd1 O9 2.572(4) . ?
Nd1 O4 2.648(5) 1_565 ?
Nd1 Nd2 4.0619(6) . ?
Nd2 O5 2.408(5) . ?
Nd2 O11 2.448(5) 1_655 ?
Nd2 O3 2.465(4) . ?
Nd2 O7 2.486(5) . ?
Nd2 O8 2.491(5) 2_656 ?
Nd2 O9 2.504(4) 1_655 ?
Nd2 O13 2.516(5) . ?
Nd2 O12 2.533(5) . ?
Nd2 O1 2.653(4) . ?
Nd2 N1 2.887(7) 1_655 ?
O1 C1 1.266(7) . ?
O2 C1 1.243(8) . ?
O2 Nd1 2.471(4) 2_557 ?
O3 C2 1.241(8) . ?
O4 C2 1.264(7) . ?
O4 Nd1 2.540(4) 2_657 ?
O4 Nd1 2.648(4) 1_545 ?
O5 C3 1.259(8) . ?
O6 C3 1.243(8) . ?
O6 Nd1 2.454(4) 1_545 ?
O7 C4 1.246(8) . ?
O8 C4 1.258(8) . ?
O8 Nd2 2.491(5) 2_656 ?
O9 N1 1.286(7) . ?
O9 Nd2 2.504(4) 1_455 ?
O10 N1 1.279(7) . ?
O10 Nd1 2.449(4) 2_567 ?
O11 N1 1.287(7) . ?
O11 Nd1 2.417(4) 1_455 ?
O11 Nd2 2.448(5) 1_455 ?
N1 Nd2 2.887(7) 1_455 ?
O12 H12A 0.8455 . ?
O13 H13A 0.8504 . ?
O13 H13B 0.8509 . ?
C1 C1 1.565(12) 2_557 ?
C2 C3 1.545(10) . ?
C4 C4 1.550(14) 2_656 ?
O15 O15 0.99(2) 2_566 ?

loop_
_geom_torsion_atom_site_label_1
_geom_torsion_atom_site_label_2
_geom_torsion_atom_site_label_3
_geom_torsion_atom_site_label_4
_geom_torsion
_geom_torsion_site_symmetry_1
_geom_torsion_site_symmetry_2
_geom_torsion_site_symmetry_3
_geom_torsion_site_symmetry_4
_geom_torsion_publ_flag
O11 Nd1 Nd2 O5 166.5(2) 1_655 . . . ?
O6 Nd1 Nd2 O5 -119.92(16) 1_565 . . . ?
O10 Nd1 Nd2 O5 114.7(3) 2_567 . . . ?
O2 Nd1 Nd2 O5 29.40(16) 2_557 . . . ?
O1 Nd1 Nd2 O5 23.14(19) . . . . ?
O4 Nd1 Nd2 O5 108.65(15) 2_657 . . . ?
O10 Nd1 Nd2 O5 -59.97(19) . . . . ?
O9 Nd1 Nd2 O5 -41.03(15) . . . . ?
O4 Nd1 Nd2 O5 176.46(14) 1_565 . . . ?
O6 Nd1 Nd2 O11 73.6(2) 1_565 . . 1_655 ?
O10 Nd1 Nd2 O11 -51.8(4) 2_567 . . 1_655 ?
O2 Nd1 Nd2 O11 -137.1(2) 2_557 . . 1_655 ?
O1 Nd1 Nd2 O11 -143.4(3) . . . 1_655 ?
O4 Nd1 Nd2 O11 -57.9(2) 2_657 . . 1_655 ?
O10 Nd1 Nd2 O11 133.5(2) . . . 1_655 ?
O9 Nd1 Nd2 O11 152.5(2) . . . 1_655 ?
O4 Nd1 Nd2 O11 10.0(2) 1_565 . . 1_655 ?
O11 Nd1 Nd2 O3 96.5(2) 1_655 . . . ?
O6 Nd1 Nd2 O3 170.03(15) 1_565 . . . ?
O10 Nd1 Nd2 O3 44.6(3) 2_567 . . . ?
O2 Nd1 Nd2 O3 -40.65(16) 2_557 . . . ?
O1 Nd1 Nd2 O3 -46.91(19) . . . . ?
O4 Nd1 Nd2 O3 38.60(15) 2_657 . . . ?
O10 Nd1 Nd2 O3 -130.03(19) . . . . ?
O9 Nd1 Nd2 O3 -111.08(15) . . . . ?
O4 Nd1 Nd2 O3 106.41(14) 1_565 . . . ?
O11 Nd1 Nd2 O7 -43.1(2) 1_655 . . . ?
O6 Nd1 Nd2 O7 30.46(17) 1_565 . . . ?
O10 Nd1 Nd2 O7 -95.0(3) 2_567 . . . ?
O2 Nd1 Nd2 O7 179.78(16) 2_557 . . . ?
O1 Nd1 Nd2 O7 173.5(2) . . . . ?
O4 Nd1 Nd2 O7 -100.97(16) 2_657 . . . ?
O10 Nd1 Nd2 O7 90.4(2) . . . . ?
O9 Nd1 Nd2 O7 109.35(16) . . . . ?
O4 Nd1 Nd2 O7 -33.16(16) 1_565 . . . ?
O11 Nd1 Nd2 O8 -108.8(2) 1_655 . . 2_656 ?
O6 Nd1 Nd2 O8 -35.24(17) 1_565 . . 2_656 ?
O10 Nd1 Nd2 O8 -160.7(3) 2_567 . . 2_656 ?
O2 Nd1 Nd2 O8 114.08(17) 2_557 . . 2_656 ?
O1 Nd1 Nd2 O8 107.8(2) . . . 2_656 ?
O4 Nd1 Nd2 O8 -166.67(16) 2_657 . . 2_656 ?
O10 Nd1 Nd2 O8 24.7(2) . . . 2_656 ?
O9 Nd1 Nd2 O8 43.65(16) . . . 2_656 ?
O4 Nd1 Nd2 O8 -98.86(16) 1_565 . . 2_656 ?
O11 Nd1 Nd2 O9 25.6(2) 1_655 . . 1_655 ?
O6 Nd1 Nd2 O9 99.17(15) 1_565 . . 1_655 ?
O10 Nd1 Nd2 O9 -26.2(3) 2_567 . . 1_655 ?
O2 Nd1 Nd2 O9 -111.50(15) 2_557 . . 1_655 ?
O1 Nd1 Nd2 O9 -117.77(18) . . . 1_655 ?
O4 Nd1 Nd2 O9 -32.26(14) 2_657 . . 1_655 ?
O10 Nd1 Nd2 O9 159.12(18) . . . 1_655 ?
O9 Nd1 Nd2 O9 178.06(19) . . . 1_655 ?
O4 Nd1 Nd2 O9 35.55(13) 1_565 . . 1_655 ?
O11 Nd1 Nd2 O13 21.0(4) 1_655 . . . ?
O6 Nd1 Nd2 O13 94.6(3) 1_565 . . . ?
O10 Nd1 Nd2 O13 -30.8(5) 2_567 . . . ?
O2 Nd1 Nd2 O13 -116.1(3) 2_557 . . . ?
O1 Nd1 Nd2 O13 -122.3(4) . . . . ?
O4 Nd1 Nd2 O13 -36.8(3) 2_657 . . . ?
O10 Nd1 Nd2 O13 154.5(4) . . . . ?
O9 Nd1 Nd2 O13 173.5(3) . . . . ?
O4 Nd1 Nd2 O13 31.0(3) 1_565 . . . ?
O11 Nd1 Nd2 O12 -113.9(2) 1_655 . . . ?
O6 Nd1 Nd2 O12 -40.33(19) 1_565 . . . ?
O10 Nd1 Nd2 O12 -165.8(3) 2_567 . . . ?
O2 Nd1 Nd2 O12 108.99(19) 2_557 . . . ?
O1 Nd1 Nd2 O12 102.7(2) . . . . ?
O4 Nd1 Nd2 O12 -171.76(18) 2_657 . . . ?
O10 Nd1 Nd2 O12 19.6(2) . . . . ?
O9 Nd1 Nd2 O12 38.56(18) . . . . ?
O4 Nd1 Nd2 O12 -103.95(18) 1_565 . . . ?
O11 Nd1 Nd2 O1 143.4(3) 1_655 . . . ?
O6 Nd1 Nd2 O1 -143.06(19) 1_565 . . . ?
O10 Nd1 Nd2 O1 91.5(3) 2_567 . . . ?
O2 Nd1 Nd2 O1 6.26(19) 2_557 . . . ?
O4 Nd1 Nd2 O1 85.51(18) 2_657 . . . ?
O10 Nd1 Nd2 O1 -83.1(2) . . . . ?
O9 Nd1 Nd2 O1 -64.17(18) . . . . ?
O4 Nd1 Nd2 O1 153.32(18) 1_565 . . . ?
O11 Nd1 Nd2 N1 16.9(2) 1_655 . . 1_655 ?
O6 Nd1 Nd2 N1 90.43(17) 1_565 . . 1_655 ?
O10 Nd1 Nd2 N1 -35.0(3) 2_567 . . 1_655 ?
O2 Nd1 Nd2 N1 -120.25(17) 2_557 . . 1_655 ?
O1 Nd1 Nd2 N1 -126.5(2) . . . 1_655 ?
O4 Nd1 Nd2 N1 -41.01(16) 2_657 . . 1_655 ?
O10 Nd1 Nd2 N1 150.4(2) . . . 1_655 ?
O9 Nd1 Nd2 N1 169.31(16) . . . 1_655 ?
O4 Nd1 Nd2 N1 26.81(16) 1_565 . . 1_655 ?
O11 Nd1 O1 C1 157.4(5) 1_655 . . . ?
O6 Nd1 O1 C1 -135.8(4) 1_565 . . . ?
O10 Nd1 O1 C1 29.1(5) 2_567 . . . ?
O2 Nd1 O1 C1 4.8(4) 2_557 . . . ?
O4 Nd1 O1 C1 86.9(5) 2_657 . . . ?
O10 Nd1 O1 C1 -52.7(5) . . . . ?
O9 Nd1 O1 C1 -71.3(4) . . . . ?
O4 Nd1 O1 C1 137.8(4) 1_565 . . . ?
Nd2 Nd1 O1 C1 178.2(5) . . . . ?
O11 Nd1 O1 Nd2 -20.75(14) 1_655 . . . ?
O6 Nd1 O1 Nd2 46.1(2) 1_565 . . . ?
O10 Nd1 O1 Nd2 -149.10(16) 2_567 . . . ?
O2 Nd1 O1 Nd2 -173.3(2) 2_557 . . . ?
O4 Nd1 O1 Nd2 -91.21(15) 2_657 . . . ?
O10 Nd1 O1 Nd2 129.10(15) . . . . ?
O9 Nd1 O1 Nd2 110.53(16) . . . . ?
O4 Nd1 O1 Nd2 -40.4(2) 1_565 . . . ?
O5 Nd2 O1 C1 22.9(6) . . . . ?
O11 Nd2 O1 C1 -156.8(6) 1_655 . . . ?
O3 Nd2 O1 C1 -44.4(6) . . . . ?
O7 Nd2 O1 C1 173.2(6) . . . . ?
O8 Nd2 O1 C1 85.9(6) 2_656 . . . ?
O9 Nd2 O1 C1 -114.9(6) 1_655 . . . ?
O13 Nd2 O1 C1 -35.3(7) . . . . ?
O12 Nd2 O1 C1 129.7(6) . . . . ?
N1 Nd2 O1 C1 -134.9(6) 1_655 . . . ?
Nd1 Nd2 O1 C1 -177.6(7) . . . . ?
O5 Nd2 O1 Nd1 -159.44(17) . . . . ?
O11 Nd2 O1 Nd1 20.86(14) 1_655 . . . ?
O3 Nd2 O1 Nd1 133.25(18) . . . . ?
O7 Nd2 O1 Nd1 -9.2(3) . . . . ?
O8 Nd2 O1 Nd1 -96.4(2) 2_656 . . . ?
O9 Nd2 O1 Nd1 62.67(16) 1_655 . . . ?
O13 Nd2 O1 Nd1 142.3(3) . . . . ?
O12 Nd2 O1 Nd1 -52.70(17) . . . . ?
N1 Nd2 O1 Nd1 42.73(17) 1_655 . . . ?
O5 Nd2 O3 C2 -2.4(4) . . . . ?
O11 Nd2 O3 C2 146.3(4) 1_655 . . . ?
O7 Nd2 O3 C2 -131.5(4) . . . . ?
O8 Nd2 O3 C2 -38.9(5) 2_656 . . . ?
O9 Nd2 O3 C2 -170.6(5) 1_655 . . . ?
O13 Nd2 O3 C2 -89.9(5) . . . . ?
O12 Nd2 O3 C2 76.9(5) . . . . ?
O1 Nd2 O3 C2 85.2(5) . . . . ?
N1 Nd2 O3 C2 167.6(5) 1_655 . . . ?
Nd1 Nd2 O3 C2 112.2(4) . . . . ?
O11 Nd2 O5 C3 -76.0(6) 1_655 . . . ?
O3 Nd2 O5 C3 2.8(4) . . . . ?
O7 Nd2 O5 C3 132.4(5) . . . . ?
O8 Nd2 O5 C3 154.3(5) 2_656 . . . ?
O9 Nd2 O5 C3 19.9(6) 1_655 . . . ?
O13 Nd2 O5 C3 77.4(5) . . . . ?
O12 Nd2 O5 C3 -137.4(5) . . . . ?
O1 Nd2 O5 C3 -76.5(5) . . . . ?
N1 Nd2 O5 C3 -20.2(7) 1_655 . . . ?
Nd1 Nd2 O5 C3 -90.4(5) . . . . ?
O5 Nd2 O7 C4 22.9(8) . . . . ?
O11 Nd2 O7 C4 -142.4(7) 1_655 . . . ?
O3 Nd2 O7 C4 122.3(6) . . . . ?
O8 Nd2 O7 C4 -0.2(6) 2_656 . . . ?
O9 Nd2 O7 C4 162.2(7) 1_655 . . . ?
O13 Nd2 O7 C4 80.8(7) . . . . ?
O12 Nd2 O7 C4 -75.5(7) . . . . ?
O1 Nd2 O7 C4 -114.0(6) . . . . ?
N1 Nd2 O7 C4 -169.8(7) 1_655 . . . ?
Nd1 Nd2 O7 C4 -119.6(6) . . . . ?
O11 Nd1 O9 N1 -146.4(3) 1_655 . . . ?
O6 Nd1 O9 N1 -70.0(3) 1_565 . . . ?
O10 Nd1 O9 N1 25.3(4) 2_567 . . . ?
O2 Nd1 O9 N1 90.8(3) 2_557 . . . ?
O1 Nd1 O9 N1 160.0(3) . . . . ?
O4 Nd1 O9 N1 113.4(4) 2_657 . . . ?
O10 Nd1 O9 N1 0.4(3) . . . . ?
O4 Nd1 O9 N1 -50.7(4) 1_565 . . . ?
Nd2 Nd1 O9 N1 -163.5(3) . . . . ?
O11 Nd1 O9 Nd2 30.3(13) 1_655 . . 1_455 ?
O6 Nd1 O9 Nd2 106.8(13) 1_565 . . 1_455 ?
O10 Nd1 O9 Nd2 -158.0(12) 2_567 . . 1_455 ?
O2 Nd1 O9 Nd2 -92.4(13) 2_557 . . 1_455 ?
O1 Nd1 O9 Nd2 -23.3(13) . . . 1_455 ?
O4 Nd1 O9 Nd2 -69.9(13) 2_657 . . 1_455 ?
O10 Nd1 O9 Nd2 177.1(14) . . . 1_455 ?
O4 Nd1 O9 Nd2 126.0(12) 1_565 . . 1_455 ?
Nd2 Nd1 O9 Nd2 13.2(13) . . . 1_455 ?
O11 Nd1 O10 N1 80.5(5) 1_655 . . . ?
O6 Nd1 O10 N1 93.2(4) 1_565 . . . ?
O10 Nd1 O10 N1 -153.6(5) 2_567 . . . ?
O2 Nd1 O10 N1 -75.2(4) 2_557 . . . ?
O1 Nd1 O10 N1 -23.6(4) . . . . ?
O4 Nd1 O10 N1 -139.8(3) 2_657 . . . ?
O9 Nd1 O10 N1 -0.4(3) . . . . ?
O4 Nd1 O10 N1 149.3(3) 1_565 . . . ?
Nd2 Nd1 O10 N1 24.3(4) . . . . ?
O11 Nd1 O10 Nd1 -125.9(3) 1_655 . . 2_567 ?
O6 Nd1 O10 Nd1 -113.2(2) 1_565 . . 2_567 ?
O10 Nd1 O10 Nd1 0.0 2_567 . . 2_567 ?
O2 Nd1 O10 Nd1 78.3(2) 2_557 . . 2_567 ?
O1 Nd1 O10 Nd1 129.96(18) . . . 2_567 ?
O4 Nd1 O10 Nd1 13.8(3) 2_657 . . 2_567 ?
O9 Nd1 O10 Nd1 153.2(3) . . . 2_567 ?
O4 Nd1 O10 Nd1 -57.2(2) 1_565 . . 2_567 ?
Nd2 Nd1 O10 Nd1 177.87(6) . . . 2_567 ?
Nd1 O10 N1 O9 -143.1(5) 2_567 . . . ?
Nd1 O10 N1 O9 0.7(6) . . . . ?
Nd1 O10 N1 O11 37.9(9) 2_567 . . . ?
Nd1 O10 N1 O11 -178.4(5) . . . . ?
Nd1 O10 N1 Nd2 -134(23) 2_567 . . 1_455 ?
Nd1 O10 N1 Nd2 10(24) . . . 1_455 ?
Nd2 O9 N1 O10 179.8(5) 1_455 . . . ?
Nd1 O9 N1 O10 -0.7(6) . . . . ?
Nd2 O9 N1 O11 -1.1(5) 1_455 . . . ?
Nd1 O9 N1 O11 178.4(4) . . . . ?
Nd1 O9 N1 Nd2 179.5(2) . . . 1_455 ?
Nd1 O11 N1 O10 -46.4(9) 1_455 . . . ?
Nd2 O11 N1 O10 -179.8(5) 1_455 . . . ?
Nd1 O11 N1 O9 134.6(5) 1_455 . . . ?
Nd2 O11 N1 O9 1.1(5) 1_455 . . . ?
Nd1 O11 N1 Nd2 133.4(6) 1_455 . . 1_455 ?
Nd1 O2 C1 O1 175.4(5) 2_557 . . . ?
Nd1 O2 C1 C1 -4.9(9) 2_557 . . 2_557 ?
Nd1 O1 C1 O2 175.4(5) . . . . ?
Nd2 O1 C1 O2 -7.3(11) . . . . ?
Nd1 O1 C1 C1 -4.4(9) . . . 2_557 ?
Nd2 O1 C1 C1 173.0(4) . . . 2_557 ?
Nd2 O3 C2 O4 -179.2(5) . . . . ?
Nd2 O3 C2 C3 1.9(7) . . . . ?
Nd1 O4 C2 O3 -10.9(10) 2_657 . . . ?
Nd1 O4 C2 O3 167.8(5) 1_545 . . . ?
Nd1 O4 C2 C3 168.0(4) 2_657 . . . ?
Nd1 O4 C2 C3 -13.3(7) 1_545 . . . ?
Nd1 O6 C3 O5 -167.3(5) 1_545 . . . ?
Nd1 O6 C3 C2 12.6(8) 1_545 . . . ?
Nd2 O5 C3 O6 177.0(5) . . . . ?
Nd2 O5 C3 C2 -2.9(7) . . . . ?
O3 C2 C3 O6 -179.3(6) . . . . ?
O4 C2 C3 O6 1.7(8) . . . . ?
O3 C2 C3 O5 0.6(8) . . . . ?
O4 C2 C3 O5 -178.4(5) . . . . ?
Nd2 O7 C4 O8 -179.9(7) . . . . ?
Nd2 O7 C4 C4 0.3(12) . . . 2_656 ?
Nd2 O8 C4 O7 -179.8(7) 2_656 . . . ?
Nd2 O8 C4 C4 0.1(12) 2_656 . . 2_656 ?
